data_7031754
loop_
_publ_author_name
'Du, Mei-Ling'
'Hu, Chun-Yan'
'Wang, Liu-Fang'
'Li, Cong'
'Han, Yang-Yang'
'Gan, Xin'
'Chen, Yong'
'Mu, Wei-Hua'
'Huang, Michael L.'
'Fu, Wen-Fu'

_publ_section_title
;
 New members of fluorescent 1,8-naphthyridine-based BF2 compounds:
 selective binding of BF2 with terminal bidentate N^N^O and N^C^O groups
 and tunable spectroscopy properties.
;
_journal_issue 37
_journal_name_full 'Dalton transactions (Cambridge, England : 2003)'
_journal_page_first 13924
_journal_page_last 13931
_journal_paper_doi 10.1039/c4dt01735h
_journal_volume 43
_journal_year 2014
_chemical_formula_moiety 'C14 H13 B Cl F2 N3 O2'
_chemical_formula_sum 'C14 H13 B Cl F2 N3 O2'
_chemical_formula_weight 339.53
_chemical_name_systematic
; 
 ? 
;
_space_group_IT_number 2
_symmetry_cell_setting triclinic
_symmetry_space_group_name_Hall '-P 1'
_symmetry_space_group_name_H-M 'P -1'
_atom_sites_solution_hydrogens geom
_atom_sites_solution_primary direct
_atom_sites_solution_secondary difmap
_audit_creation_method SHELXL-97
_cell_angle_alpha 94.37(3)
_cell_angle_beta 99.76(3)
_cell_angle_gamma 95.76(3)
_cell_formula_units_Z 4
_cell_length_a 7.6450(15)
_cell_length_b 12.310(3)
_cell_length_c 16.339(3)
_cell_measurement_reflns_used 25
_cell_measurement_temperature 293(2)
_cell_measurement_theta_max 27.33
_cell_measurement_theta_min 3.03
_cell_volume 1500.9(6)
_computing_cell_refinement PROCESS-AUTO
_computing_data_collection PROCESS-AUTO
_computing_data_reduction CrystalStructure
_computing_molecular_graphics 'SHELXS-97 (Sheldrick, 1990)'
_computing_publication_material 'SHELXS-97 (Sheldrick, 1990)'
_computing_structure_refinement 'SHELXL-97 (Sheldrick, 1997)'
_computing_structure_solution 'SHELXS-97 (Sheldrick, 1990)'
_diffrn_ambient_temperature 293(2)
_diffrn_measured_fraction_theta_full 0.976
_diffrn_measured_fraction_theta_max 0.976
_diffrn_measurement_device_type 'Rigaku RAXIS-RAPID'
_diffrn_measurement_method '\w scans'
_diffrn_radiation_monochromator graphite
_diffrn_radiation_source 'fine-focus sealed tube'
_diffrn_radiation_type MoK\a
_diffrn_radiation_wavelength 0.71073
_diffrn_reflns_av_R_equivalents 0.0361
_diffrn_reflns_av_sigmaI/netI 0.0525
_diffrn_reflns_limit_h_max 9
_diffrn_reflns_limit_h_min -9
_diffrn_reflns_limit_k_max 15
_diffrn_reflns_limit_k_min -15
_diffrn_reflns_limit_l_max 20
_diffrn_reflns_limit_l_min -20
_diffrn_reflns_number 11969
_diffrn_reflns_theta_full 26.00
_diffrn_reflns_theta_max 26.00
_diffrn_reflns_theta_min 3.03
_diffrn_standards_interval_count 150
_diffrn_standards_number 2
_exptl_absorpt_coefficient_mu 0.288
_exptl_absorpt_correction_T_max 0.9718
_exptl_absorpt_correction_T_min 0.9447
_exptl_absorpt_correction_type multi-scan
_exptl_absorpt_process_details 'ABSCOR (Higashi, 1995)'
_exptl_crystal_colour colourless
_exptl_crystal_density_diffrn 1.503
_exptl_crystal_density_method 'not measured'
_exptl_crystal_description block
_exptl_crystal_F_000 696
_exptl_crystal_size_max 0.20
_exptl_crystal_size_mid 0.15
_exptl_crystal_size_min 0.10
_refine_diff_density_max 0.588
_refine_diff_density_min -0.490
_refine_diff_density_rms 0.098
_refine_ls_extinction_method none
_refine_ls_goodness_of_fit_ref 1.122
_refine_ls_hydrogen_treatment mixed
_refine_ls_matrix_type full
_refine_ls_number_parameters 415
_refine_ls_number_reflns 5758
_refine_ls_number_restraints 0
_refine_ls_restrained_S_all 1.122
_refine_ls_R_factor_all 0.0662
_refine_ls_R_factor_gt 0.0524
_refine_ls_shift/su_max 0.000
_refine_ls_shift/su_mean 0.000
_refine_ls_structure_factor_coef Fsqd
_refine_ls_weighting_details 'calc w=1/[\s^2^(Fo^2^)+(0.1067P)^2^+0.4672P] where P=(Fo^2^+2Fc^2^)/3'
_refine_ls_weighting_scheme calc
_refine_ls_wR_factor_gt 0.1678
_refine_ls_wR_factor_ref 0.1865
_reflns_number_gt 4493
_reflns_number_total 5758
_reflns_threshold_expression >2sigma(I)
_cod_data_source_file c4dt01735h2.cif
_cod_data_source_block 1
_cod_depositor_comments 'Adding full bibliography for 7031750--7031755.cif.'
_cod_original_cell_volume 1500.9(5)
_cod_original_sg_symbol_H-M P-1
_cod_database_code 7031754

loop_
_symmetry_equiv_pos_as_xyz
'x, y, z'
'-x, -y, -z'

loop_
_atom_site_label
_atom_site_type_symbol
_atom_site_fract_x
_atom_site_fract_y
_atom_site_fract_z
_atom_site_U_iso_or_equiv
_atom_site_adp_type
_atom_site_occupancy
_atom_site_symmetry_multiplicity
_atom_site_calc_flag
_atom_site_refinement_flags
Cl2 Cl 0.10392(12) 0.35371(6) 0.34060(4) 0.0526(3) Uani 1 1 d .
F4 F -0.0042(3) 0.28881(14) 0.09279(10) 0.0505(5) Uani 1 1 d .
N3A N 0.1494(3) 0.35554(16) -0.01849(12) 0.0292(5) Uani 1 1 d .
N2A N 0.2406(3) 0.47665(17) 0.10210(12) 0.0312(5) Uani 1 1 d .
C6A C 0.2823(3) 0.5416(2) -0.03162(15) 0.0290(5) Uani 1 1 d .
O2A O 0.0057(3) 0.16216(16) -0.01465(12) 0.0485(5) Uani 1 1 d .
F3 F 0.2652(3) 0.23211(15) 0.07986(12) 0.0579(5) Uani 1 1 d .
C5A C 0.2616(3) 0.5174(2) -0.12061(15) 0.0312(5) Uani 1 1 d .
C10A C 0.2255(3) 0.45969(19) 0.01761(14) 0.0275(5) Uani 1 1 d .
N1A N 0.3215(4) 0.59594(19) 0.22537(13) 0.0442(6) Uani 1 1 d .
H1AA H 0.3761 0.6592 0.2457 0.053 Uiso 1 1 calc R
C3A C 0.1274(4) 0.3334(2) -0.10318(15) 0.0330(6) Uani 1 1 d .
C11A C 0.3226(4) 0.6027(2) -0.17429(16) 0.0423(7) Uani 1 1 d .
H11A H 0.2990 0.5727 -0.2316 0.063 Uiso 1 1 calc R
H11B H 0.4485 0.6243 -0.1570 0.063 Uiso 1 1 calc R
H11C H 0.2592 0.6656 -0.1685 0.063 Uiso 1 1 calc R
C4A C 0.1840(4) 0.4154(2) -0.15351(15) 0.0373(6) Uani 1 1 d .
H4AA H 0.1672 0.3985 -0.2110 0.045 Uiso 1 1 calc R
C9A C 0.3095(4) 0.5750(2) 0.13862(15) 0.0336(6) Uani 1 1 d .
O1A O 0.2743(4) 0.57529(19) 0.35518(12) 0.0663(8) Uani 1 1 d .
C12A C 0.2616(4) 0.5333(2) 0.28353(16) 0.0391(6) Uani 1 1 d .
C7A C 0.3598(4) 0.6445(2) 0.01139(16) 0.0362(6) Uani 1 1 d .
H7AA H 0.4014 0.7002 -0.0183 0.043 Uiso 1 1 calc R
C1A C -0.0143(4) 0.1480(2) -0.09687(16) 0.0371(6) Uani 1 1 d .
C13A C 0.1855(4) 0.4158(2) 0.25723(16) 0.0370(6) Uani 1 1 d .
H13A H 0.2773 0.3751 0.2399 0.044 Uiso 1 1 calc R
H13B H 0.0888 0.4131 0.2100 0.044 Uiso 1 1 calc R
B2 B 0.1055(4) 0.2584(2) 0.03812(18) 0.0339(6) Uani 1 1 d .
C2A C 0.0451(4) 0.2277(2) -0.14138(17) 0.0429(7) Uani 1 1 d .
H2AB H 0.0322 0.2134 -0.1989 0.051 Uiso 1 1 calc R
C8A C 0.3738(4) 0.6625(2) 0.09583(16) 0.0384(6) Uani 1 1 d .
H8AA H 0.4237 0.7297 0.1243 0.046 Uiso 1 1 calc R
Cl1 Cl 0.74328(15) 0.56658(6) 0.39036(5) 0.0645(3) Uani 1 1 d .
F2 F 0.3387(3) 0.22008(13) 0.72146(10) 0.0471(4) Uani 1 1 d .
F1 F 0.6062(2) 0.15456(13) 0.71829(10) 0.0445(4) Uani 1 1 d .
N2 N 0.4323(3) 0.17495(16) 0.55604(12) 0.0293(5) Uani 1 1 d .
N3 N 0.3326(3) 0.04554(16) 0.63941(12) 0.0285(5) Uani 1 1 d .
O2 O 0.4148(3) 0.07293(16) 0.79589(12) 0.0461(5) Uani 1 1 d .
C10 C 0.3403(3) 0.07590(19) 0.55922(15) 0.0274(5) Uani 1 1 d .
O1 O 0.5629(3) 0.33356(18) 0.34995(11) 0.0530(6) Uani 1 1 d .
C8 C 0.3705(4) 0.1442(2) 0.40490(16) 0.0349(6) Uani 1 1 d .
H8A H 0.3826 0.1698 0.3538 0.042 Uiso 1 1 calc R
C3 C 0.2425(4) -0.0531(2) 0.64822(17) 0.0337(6) Uani 1 1 d .
C6 C 0.2589(3) 0.00545(19) 0.48701(15) 0.0302(5) Uani 1 1 d .
N1 N 0.5508(3) 0.30911(17) 0.48672(12) 0.0328(5) Uani 1 1 d .
H1A H 0.5831 0.3422 0.5361 0.039 Uiso 1 1 calc R
C4 C 0.1571(4) -0.1242(2) 0.57597(17) 0.0367(6) Uani 1 1 d .
H4A H 0.0942 -0.1903 0.5833 0.044 Uiso 1 1 calc R
C7 C 0.2783(4) 0.0446(2) 0.40920(16) 0.0333(6) Uani 1 1 d .
H7A H 0.2271 0.0015 0.3601 0.040 Uiso 1 1 calc R
C5 C 0.1649(3) -0.0984(2) 0.49690(17) 0.0333(6) Uani 1 1 d .
C12 C 0.6076(4) 0.3634(2) 0.42377(16) 0.0348(6) Uani 1 1 d .
C2 C 0.2353(4) -0.0857(2) 0.72995(18) 0.0434(7) Uani 1 1 d .
H2B H 0.1676 -0.1509 0.7354 0.052 Uiso 1 1 calc R
C9 C 0.4475(3) 0.20744(19) 0.48141(15) 0.0296(5) Uani 1 1 d .
C1 C 0.3248(4) -0.0237(2) 0.79983(18) 0.0415(7) Uani 1 1 d .
B1 B 0.4253(4) 0.1262(2) 0.71938(18) 0.0339(6) Uani 1 1 d .
C11 C 0.0795(4) -0.1768(2) 0.42162(19) 0.0455(7) Uani 1 1 d .
H11D H 0.0227 -0.2416 0.4397 0.068 Uiso 1 1 calc R
H11E H 0.1696 -0.1965 0.3907 0.068 Uiso 1 1 calc R
H11F H -0.0080 -0.1420 0.3867 0.068 Uiso 1 1 calc R
C13 C 0.7445(5) 0.4616(3) 0.45747(18) 0.0515(8) Uani 1 1 d .
H13C H 0.8626 0.4374 0.4669 0.062 Uiso 1 1 calc R
H13D H 0.7210 0.4908 0.5108 0.062 Uiso 1 1 calc R
C14A C -0.1151(5) 0.0393(2) -0.1344(2) 0.0518(8) Uani 1 1 d .
H14A H -0.1433 -0.0035 -0.0907 0.078 Uiso 1 1 calc R
H14B H -0.0427 0.0007 -0.1666 0.078 Uiso 1 1 calc R
H14C H -0.2237 0.0513 -0.1699 0.078 Uiso 1 1 calc R
C14 C 0.3368(5) -0.0572(3) 0.8871(2) 0.0597(9) Uani 1 1 d .
H14D H 0.4063 0.0000 0.9258 0.090 Uiso 1 1 calc R
H14E H 0.3929 -0.1234 0.8912 0.090 Uiso 1 1 calc R
H14F H 0.2189 -0.0696 0.9000 0.090 Uiso 1 1 calc R

loop_
_atom_site_aniso_label
_atom_site_aniso_U_11
_atom_site_aniso_U_22
_atom_site_aniso_U_33
_atom_site_aniso_U_23
_atom_site_aniso_U_13
_atom_site_aniso_U_12
Cl2 0.0716(6) 0.0471(4) 0.0400(4) 0.0123(3) 0.0198(4) -0.0113(4)
F4 0.0641(12) 0.0444(10) 0.0436(9) -0.0007(7) 0.0253(9) -0.0138(8)
N3A 0.0344(11) 0.0287(11) 0.0248(10) 0.0040(8) 0.0072(9) 0.0006(8)
N2A 0.0396(12) 0.0296(11) 0.0228(10) 0.0044(8) 0.0050(9) -0.0033(9)
C6A 0.0322(13) 0.0311(13) 0.0241(11) 0.0074(9) 0.0058(10) 0.0014(10)
O2A 0.0728(15) 0.0335(10) 0.0340(10) 0.0023(8) 0.0062(10) -0.0129(10)
F3 0.0489(11) 0.0508(11) 0.0706(12) 0.0280(9) -0.0070(9) 0.0016(8)
C5A 0.0328(13) 0.0365(14) 0.0259(12) 0.0078(10) 0.0073(11) 0.0046(11)
C10A 0.0308(13) 0.0269(12) 0.0248(11) 0.0043(9) 0.0056(10) 0.0010(10)
N1A 0.0677(17) 0.0333(12) 0.0259(11) -0.0007(9) 0.0070(11) -0.0174(11)
C3A 0.0384(14) 0.0339(13) 0.0275(12) 0.0014(10) 0.0096(11) 0.0028(11)
C11A 0.0542(18) 0.0474(16) 0.0275(12) 0.0094(11) 0.0142(13) 0.0009(13)
C4A 0.0489(16) 0.0398(15) 0.0243(12) 0.0032(10) 0.0110(12) 0.0026(12)
C9A 0.0444(15) 0.0309(13) 0.0241(11) 0.0037(9) 0.0059(11) -0.0029(11)
O1A 0.109(2) 0.0551(14) 0.0270(10) -0.0070(9) 0.0177(12) -0.0303(13)
C12A 0.0505(17) 0.0397(15) 0.0245(12) 0.0028(10) 0.0069(12) -0.0071(12)
C7A 0.0455(16) 0.0305(13) 0.0326(13) 0.0098(10) 0.0081(12) -0.0023(11)
C1A 0.0420(15) 0.0328(14) 0.0340(13) -0.0011(10) 0.0028(12) 0.0021(11)
C13A 0.0466(16) 0.0369(14) 0.0263(12) 0.0073(10) 0.0064(12) -0.0039(12)
B2 0.0412(17) 0.0287(14) 0.0303(14) 0.0049(11) 0.0049(13) -0.0028(12)
C2A 0.0606(19) 0.0381(15) 0.0286(13) -0.0022(11) 0.0097(13) 0.0002(13)
C8A 0.0532(17) 0.0279(13) 0.0315(13) 0.0031(10) 0.0071(12) -0.0071(12)
Cl1 0.1005(8) 0.0397(4) 0.0508(5) 0.0107(3) 0.0176(5) -0.0155(4)
F2 0.0691(12) 0.0354(9) 0.0377(8) -0.0021(6) 0.0126(8) 0.0094(8)
F1 0.0427(9) 0.0490(10) 0.0375(8) 0.0033(7) 0.0058(7) -0.0131(7)
N2 0.0359(12) 0.0246(10) 0.0278(10) 0.0029(8) 0.0086(9) 0.0002(8)
N3 0.0340(11) 0.0224(10) 0.0301(10) 0.0039(8) 0.0096(9) 0.0006(8)
O2 0.0622(14) 0.0400(11) 0.0329(9) 0.0090(8) 0.0087(10) -0.0139(10)
C10 0.0284(12) 0.0245(11) 0.0299(12) 0.0027(9) 0.0071(10) 0.0023(9)
O1 0.0708(15) 0.0562(13) 0.0257(10) 0.0040(9) 0.0078(10) -0.0219(11)
C8 0.0431(15) 0.0337(13) 0.0277(12) 0.0029(10) 0.0075(11) 0.0017(11)
C3 0.0341(13) 0.0270(13) 0.0411(14) 0.0054(10) 0.0124(12) -0.0025(10)
C6 0.0292(13) 0.0267(12) 0.0340(13) -0.0008(10) 0.0057(11) 0.0032(10)
N1 0.0455(13) 0.0288(11) 0.0224(9) 0.0022(8) 0.0072(9) -0.0053(9)
C4 0.0384(15) 0.0254(13) 0.0453(15) 0.0013(10) 0.0120(13) -0.0067(11)
C7 0.0330(13) 0.0339(14) 0.0299(12) -0.0033(10) 0.0013(11) 0.0019(10)
C5 0.0282(13) 0.0272(13) 0.0428(14) -0.0010(10) 0.0051(11) 0.0008(10)
C12 0.0402(15) 0.0360(14) 0.0293(12) 0.0071(10) 0.0110(11) -0.0015(11)
C2 0.0562(18) 0.0326(14) 0.0425(15) 0.0098(11) 0.0182(14) -0.0100(13)
C9 0.0342(13) 0.0252(12) 0.0297(12) 0.0030(9) 0.0076(11) 0.0013(10)
C1 0.0479(17) 0.0363(15) 0.0431(15) 0.0128(12) 0.0159(14) -0.0021(12)
B1 0.0457(17) 0.0281(14) 0.0278(13) 0.0037(11) 0.0099(13) -0.0029(12)
C11 0.0447(17) 0.0381(15) 0.0473(16) -0.0048(12) 0.0007(14) -0.0071(13)
C13 0.067(2) 0.0464(17) 0.0361(14) 0.0109(12) 0.0087(15) -0.0210(15)
C14A 0.064(2) 0.0380(16) 0.0464(16) -0.0024(13) 0.0005(16) -0.0051(14)
C14 0.078(2) 0.056(2) 0.0455(17) 0.0208(15) 0.0167(17) -0.0084(18)

loop_
_atom_type_symbol
_atom_type_description
_atom_type_scat_dispersion_real
_atom_type_scat_dispersion_imag
_atom_type_scat_source
C C 0.0033 0.0016 'International Tables Vol C Tables 4.2.6.8 and 6.1.1.4'
H H 0.0000 0.0000 'International Tables Vol C Tables 4.2.6.8 and 6.1.1.4'
B B 0.0013 0.0007 'International Tables Vol C Tables 4.2.6.8 and 6.1.1.4'
N N 0.0061 0.0033 'International Tables Vol C Tables 4.2.6.8 and 6.1.1.4'
O O 0.0106 0.0060 'International Tables Vol C Tables 4.2.6.8 and 6.1.1.4'
F F 0.0171 0.0103 'International Tables Vol C Tables 4.2.6.8 and 6.1.1.4'
Cl Cl 0.1484 0.1585 'International Tables Vol C Tables 4.2.6.8 and 6.1.1.4'

loop_
_geom_angle_atom_site_label_1
_geom_angle_atom_site_label_2
_geom_angle_atom_site_label_3
_geom_angle
C3A N3A C10A 119.0(2)
C3A N3A B2 119.5(2)
C10A N3A B2 121.22(19)
C9A N2A C10A 117.7(2)
C10A C6A C7A 116.8(2)
C10A C6A C5A 119.6(2)
C7A C6A C5A 123.6(2)
C1A O2A B2 125.2(2)
C4A C5A C6A 117.3(2)
C4A C5A C11A 122.1(2)
C6A C5A C11A 120.7(2)
N2A C10A N3A 115.8(2)
N2A C10A C6A 122.9(2)
N3A C10A C6A 121.2(2)
C12A N1A C9A 131.5(2)
N3A C3A C4A 120.3(2)
N3A C3A C2A 119.6(2)
C4A C3A C2A 120.1(2)
C5A C4A C3A 122.5(2)
N2A C9A N1A 119.0(2)
N2A C9A C8A 124.2(2)
N1A C9A C8A 116.8(2)
O1A C12A N1A 118.5(3)
O1A C12A C13A 122.6(2)
N1A C12A C13A 118.9(2)
C8A C7A C6A 120.7(2)
O2A C1A C2A 121.5(2)
O2A C1A C14A 113.8(2)
C2A C1A C14A 124.6(3)
C12A C13A Cl2 111.01(18)
F3 B2 F4 111.5(2)
F3 B2 O2A 110.5(2)
F4 B2 O2A 105.6(2)
F3 B2 N3A 107.8(2)
F4 B2 N3A 111.3(2)
O2A B2 N3A 110.2(2)
C1A C2A C3A 122.5(2)
C7A C8A C9A 117.7(2)
C9 N2 C10 118.2(2)
C3 N3 C10 119.2(2)
C3 N3 B1 120.5(2)
C10 N3 B1 120.30(19)
C1 O2 B1 125.4(2)
N2 C10 N3 115.4(2)
N2 C10 C6 123.3(2)
N3 C10 C6 121.4(2)
C7 C8 C9 117.6(2)
N3 C3 C2 119.7(2)
N3 C3 C4 120.1(2)
C2 C3 C4 120.2(2)
C7 C6 C10 116.1(2)
C7 C6 C5 124.8(2)
C10 C6 C5 119.1(2)
C12 N1 C9 128.8(2)
C5 C4 C3 122.4(2)
C8 C7 C6 121.4(2)
C4 C5 C6 117.9(2)
C4 C5 C11 121.4(2)
C6 C5 C11 120.7(2)
O1 C12 N1 124.6(2)
O1 C12 C13 123.3(2)
N1 C12 C13 112.0(2)
C1 C2 C3 121.8(2)
N2 C9 N1 112.6(2)
N2 C9 C8 123.5(2)
N1 C9 C8 123.9(2)
O2 C1 C2 121.6(2)
O2 C1 C14 113.6(3)
C2 C1 C14 124.8(3)
F2 B1 F1 109.9(2)
F2 B1 O2 109.0(2)
F1 B1 O2 106.9(2)
F2 B1 N3 109.3(2)
F1 B1 N3 111.1(2)
O2 B1 N3 110.5(2)
C12 C13 Cl1 113.3(2)

loop_
_geom_bond_atom_site_label_1
_geom_bond_atom_site_label_2
_geom_bond_distance
Cl2 C13A 1.783(3)
F4 B2 1.382(4)
N3A C3A 1.368(3)
N3A C10A 1.396(3)
N3A B2 1.610(3)
N2A C9A 1.325(3)
N2A C10A 1.364(3)
C6A C10A 1.416(3)
C6A C7A 1.423(4)
C6A C5A 1.440(3)
O2A C1A 1.322(3)
O2A B2 1.473(3)
F3 B2 1.375(4)
C5A C4A 1.363(4)
C5A C11A 1.507(3)
N1A C12A 1.377(3)
N1A C9A 1.407(3)
C3A C4A 1.428(4)
C3A C2A 1.434(4)
C9A C8A 1.420(3)
O1A C12A 1.228(3)
C12A C13A 1.505(4)
C7A C8A 1.365(4)
C1A C2A 1.353(4)
C1A C14A 1.507(4)
Cl1 C13 1.757(3)
F2 B1 1.389(4)
F1 B1 1.396(4)
N2 C9 1.332(3)
N2 C10 1.354(3)
N3 C3 1.365(3)
N3 C10 1.399(3)
N3 B1 1.594(4)
O2 C1 1.325(3)
O2 B1 1.465(3)
C10 C6 1.421(3)
O1 C12 1.214(3)
C8 C7 1.364(4)
C8 C9 1.423(4)
C3 C2 1.431(4)
C3 C4 1.432(4)
C6 C7 1.419(3)
C6 C5 1.436(3)
N1 C12 1.375(3)
N1 C9 1.400(3)
C4 C5 1.363(4)
C5 C11 1.514(4)
C12 C13 1.520(4)
C2 C1 1.360(4)
C1 C14 1.505(4)

loop_
_geom_torsion_atom_site_label_1
_geom_torsion_atom_site_label_2
_geom_torsion_atom_site_label_3
_geom_torsion_atom_site_label_4
_geom_torsion
C10A C6A C5A C4A 1.2(4)
C7A C6A C5A C4A -179.6(3)
C10A C6A C5A C11A -179.4(2)
C7A C6A C5A C11A -0.2(4)
C9A N2A C10A N3A -179.0(2)
C9A N2A C10A C6A 0.9(4)
C3A N3A C10A N2A 178.9(2)
B2 N3A C10A N2A -7.2(3)
C3A N3A C10A C6A -1.0(4)
B2 N3A C10A C6A 173.0(2)
C7A C6A C10A N2A 0.8(4)
C5A C6A C10A N2A -179.9(2)
C7A C6A C10A N3A -179.3(2)
C5A C6A C10A N3A -0.1(4)
C10A N3A C3A C4A 0.9(4)
B2 N3A C3A C4A -173.1(2)
C10A N3A C3A C2A -178.4(2)
B2 N3A C3A C2A 7.6(4)
C6A C5A C4A C3A -1.2(4)
C11A C5A C4A C3A 179.3(3)
N3A C3A C4A C5A 0.2(4)
C2A C3A C4A C5A 179.5(3)
C10A N2A C9A N1A 178.0(2)
C10A N2A C9A C8A -2.1(4)
C12A N1A C9A N2A -5.3(5)
C12A N1A C9A C8A 174.9(3)
C9A N1A C12A O1A -173.0(3)
C9A N1A C12A C13A 7.8(5)
C10A C6A C7A C8A -1.4(4)
C5A C6A C7A C8A 179.3(3)
B2 O2A C1A C2A -5.7(5)
B2 O2A C1A C14A 177.0(3)
O1A C12A C13A Cl2 4.5(4)
N1A C12A C13A Cl2 -176.3(2)
C1A O2A B2 F3 -106.3(3)
C1A O2A B2 F4 133.0(3)
C1A O2A B2 N3A 12.7(4)
C3A N3A B2 F3 107.3(3)
C10A N3A B2 F3 -66.5(3)
C3A N3A B2 F4 -130.2(2)
C10A N3A B2 F4 56.0(3)
C3A N3A B2 O2A -13.4(3)
C10A N3A B2 O2A 172.7(2)
O2A C1A C2A C3A -2.3(5)
C14A C1A C2A C3A 174.7(3)
N3A C3A C2A C1A 0.7(5)
C4A C3A C2A C1A -178.5(3)
C6A C7A C8A C9A 0.4(4)
N2A C9A C8A C7A 1.5(5)
N1A C9A C8A C7A -178.6(3)
C9 N2 C10 N3 178.6(2)
C9 N2 C10 C6 -0.3(4)
C3 N3 C10 N2 -180.0(2)
B1 N3 C10 N2 1.0(3)
C3 N3 C10 C6 -1.0(4)
B1 N3 C10 C6 180.0(2)
C10 N3 C3 C2 179.3(2)
B1 N3 C3 C2 -1.7(4)
C10 N3 C3 C4 -0.1(4)
B1 N3 C3 C4 178.9(2)
N2 C10 C6 C7 -0.2(4)
N3 C10 C6 C7 -179.0(2)
N2 C10 C6 C5 179.7(2)
N3 C10 C6 C5 0.8(4)
N3 C3 C4 C5 1.4(4)
C2 C3 C4 C5 -178.0(3)
C9 C8 C7 C6 0.3(4)
C10 C6 C7 C8 0.1(4)
C5 C6 C7 C8 -179.7(3)
C3 C4 C5 C6 -1.6(4)
C3 C4 C5 C11 177.6(3)
C7 C6 C5 C4 -179.7(2)
C10 C6 C5 C4 0.5(4)
C7 C6 C5 C11 1.1(4)
C10 C6 C5 C11 -178.7(2)
C9 N1 C12 O1 6.3(5)
C9 N1 C12 C13 -169.6(3)
N3 C3 C2 C1 -3.9(4)
C4 C3 C2 C1 175.5(3)
C10 N2 C9 N1 -177.8(2)
C10 N2 C9 C8 0.7(4)
C12 N1 C9 N2 173.8(2)
C12 N1 C9 C8 -4.7(4)
C7 C8 C9 N2 -0.7(4)
C7 C8 C9 N1 177.7(2)
B1 O2 C1 C2 2.1(5)
B1 O2 C1 C14 -179.4(3)
C3 C2 C1 O2 4.0(5)
C3 C2 C1 C14 -174.3(3)
C1 O2 B1 F2 113.3(3)
C1 O2 B1 F1 -128.0(3)
C1 O2 B1 N3 -6.9(4)
C3 N3 B1 F2 -113.5(3)
C10 N3 B1 F2 65.5(3)
C3 N3 B1 F1 125.1(2)
C10 N3 B1 F1 -56.0(3)
C3 N3 B1 O2 6.5(3)
C10 N3 B1 O2 -174.5(2)
O1 C12 C13 Cl1 32.5(4)
N1 C12 C13 Cl1 -151.6(2)
